data_7152284
loop_
_publ_author_name
'Vervisch, Karel'
'D'hooghe, Matthias'
'T\"ornroos, Karl W'
'De Kimpe, Norbert'

_publ_section_title
;
 Radical-mediated nitrile translocation as the key step in the
 stereoselective transformation of 2-(4-chloro-2-cyanobutyl)aziridines to
 methyl cis-(1-arylmethyl-4-phenylpiperidin-2-yl)acetates.
;
_journal_issue 16
_journal_name_full 'Organic &amp; biomolecular chemistry'
_journal_page_first 3308
_journal_page_last 3314
_journal_paper_doi 10.1039/c2ob07062f
_journal_volume 10
_journal_year 2012
_chemical_formula_moiety 'C20 H22 N2'
_chemical_formula_sum 'C20 H22 N2'
_chemical_formula_weight 290.40
_chemical_name_systematic
;
?
;
_space_group_IT_number 2
_symmetry_cell_setting triclinic
_symmetry_space_group_name_Hall '-P 1'
_symmetry_space_group_name_H-M 'P -1'
_atom_sites_solution_hydrogens geom
_atom_sites_solution_primary direct
_atom_sites_solution_secondary difmap
_audit_creation_method SHELXL-97
_cell_angle_alpha 74.9440(10)
_cell_angle_beta 84.1930(10)
_cell_angle_gamma 77.5330(10)
_cell_formula_units_Z 2
_cell_length_a 5.7575(3)
_cell_length_b 10.4335(5)
_cell_length_c 14.3548(7)
_cell_measurement_reflns_used 6774
_cell_measurement_temperature 103(2)
_cell_measurement_theta_max 28.70
_cell_measurement_theta_min 2.215
_cell_volume 812.14(7)
_computing_cell_refinement
;
Bruker (2008). SAINT, version 7.56A, Bruker AXS Inc., Madison,
Wisconsin, USA.
;
_computing_data_collection
;
Bruker (2008). APEX2, version 2008.5-0, Bruker AXS Inc., Madison,
Wisconsin, USA.
;
_computing_data_reduction
;
Bruker (2008). SAINT, version 7.56A, Bruker AXS Inc., Madison,
Wisconsin, USA.
;
_computing_molecular_graphics
;
Brandenburg, K. (2009). DIAMOND. Version 3.2c. Crystal Impact GbR, Bonn,
Germany.
;
_computing_publication_material
;
Bruker AXS (2008). SHELXTL. Version 2008/1. Bruker AXS Inc., Madison,
Wisconsin, USA.
;
_computing_structure_refinement
;
Sheldrick, G. M. (2008). Acta Crystallographica, A64, 112-122.
;
_computing_structure_solution
;
Sheldrick, G. M. (2008). Acta Crystallographica, A64, 112-122.
;
_diffrn_ambient_temperature 103(2)
_diffrn_measured_fraction_theta_full 0.998
_diffrn_measured_fraction_theta_max 0.998
_diffrn_measurement_device_type 'Bruker APEX-II CCD'
_diffrn_measurement_method '\w scans'
_diffrn_radiation_monochromator graphite
_diffrn_radiation_source 'Bruker TXS Rotating anode'
_diffrn_radiation_type MoK\a
_diffrn_radiation_wavelength 0.71073
_diffrn_reflns_av_R_equivalents 0.0260
_diffrn_reflns_av_sigmaI/netI 0.0259
_diffrn_reflns_limit_h_max 7
_diffrn_reflns_limit_h_min -7
_diffrn_reflns_limit_k_max 14
_diffrn_reflns_limit_k_min -14
_diffrn_reflns_limit_l_max 19
_diffrn_reflns_limit_l_min -19
_diffrn_reflns_number 12358
_diffrn_reflns_theta_full 28.77
_diffrn_reflns_theta_max 28.77
_diffrn_reflns_theta_min 2.06
_exptl_absorpt_coefficient_mu 0.070
_exptl_absorpt_correction_T_max 1.000
_exptl_absorpt_correction_T_min 0.706
_exptl_absorpt_correction_type multi-scan
_exptl_absorpt_process_details
;
SADABS version 2008/1, G.M Sheldrick, University of
G\"ttingen, Germany, 2008.
;
_exptl_crystal_colour colourless
_exptl_crystal_density_diffrn 1.188
_exptl_crystal_density_method 'not measured'
_exptl_crystal_description needle
_exptl_crystal_F_000 312
_exptl_crystal_size_max 0.63
_exptl_crystal_size_mid 0.20
_exptl_crystal_size_min 0.11
_refine_diff_density_max 0.373
_refine_diff_density_min -0.171
_refine_diff_density_rms 0.042
_refine_ls_extinction_method none
_refine_ls_goodness_of_fit_ref 1.050
_refine_ls_hydrogen_treatment constr
_refine_ls_matrix_type full
_refine_ls_number_parameters 199
_refine_ls_number_reflns 4224
_refine_ls_number_restraints 0
_refine_ls_restrained_S_all 1.050
_refine_ls_R_factor_all 0.0516
_refine_ls_R_factor_gt 0.0458
_refine_ls_shift/su_max 0.000
_refine_ls_shift/su_mean 0.000
_refine_ls_structure_factor_coef Fsqd
_refine_ls_weighting_details 'calc w=1/[\s^2^(Fo^2^)+(0.0642P)^2^+0.2362P] where P=(Fo^2^+2Fc^2^)/3'
_refine_ls_weighting_scheme calc
_refine_ls_wR_factor_gt 0.1246
_refine_ls_wR_factor_ref 0.1293
_reflns_number_gt 3688
_reflns_number_total 4224
_reflns_threshold_expression I>2\s(I)
_cod_data_source_file c2ob07062f.txt
_cod_data_source_block kv234
_cod_database_code 7152284

loop_
_symmetry_equiv_pos_as_xyz
'x, y, z'
'-x, -y, -z'

loop_
_atom_site_label
_atom_site_type_symbol
_atom_site_fract_x
_atom_site_fract_y
_atom_site_fract_z
_atom_site_U_iso_or_equiv
_atom_site_adp_type
_atom_site_occupancy
_atom_site_symmetry_multiplicity
_atom_site_calc_flag
_atom_site_refinement_flags
N1 N 0.47118(16) 0.39964(9) 0.26869(6) 0.0235(2) Uani 1 1 d .
C1 C 0.60072(18) 0.26467(11) 0.31522(8) 0.0233(2) Uani 1 1 d .
H1A H 0.7525 0.2734 0.3391 0.028 Uiso 1 1 calc R
N2 N 0.2794(2) 0.16508(12) 0.16210(8) 0.0402(3) Uani 1 1 d .
C2 C 0.44899(19) 0.19894(11) 0.40146(8) 0.0249(2) Uani 1 1 d .
H2A H 0.3065 0.1821 0.3769 0.030 Uiso 1 1 calc R
H2B H 0.5424 0.1102 0.4345 0.030 Uiso 1 1 calc R
C3 C 0.36816(18) 0.28427(11) 0.47502(8) 0.0233(2) Uani 1 1 d .
H3A H 0.5138 0.2927 0.5036 0.028 Uiso 1 1 calc R
C4 C 0.24779(19) 0.42682(11) 0.42109(8) 0.0255(2) Uani 1 1 d .
H4A H 0.0966 0.4227 0.3958 0.031 Uiso 1 1 calc R
H4B H 0.2102 0.4866 0.4663 0.031 Uiso 1 1 calc R
C5 C 0.4103(2) 0.48470(11) 0.33814(8) 0.0259(2) Uani 1 1 d .
H5A H 0.3306 0.5768 0.3045 0.031 Uiso 1 1 calc R
H5B H 0.5584 0.4923 0.3641 0.031 Uiso 1 1 calc R
C6 C 0.65956(19) 0.17110(11) 0.24511(8) 0.0266(2) Uani 1 1 d .
H6A H 0.7801 0.2032 0.1953 0.032 Uiso 1 1 calc R
H6B H 0.7287 0.0782 0.2812 0.032 Uiso 1 1 calc R
C7 C 0.4465(2) 0.16822(12) 0.19776(8) 0.0294(2) Uani 1 1 d .
C8 C 0.60220(19) 0.47021(12) 0.18395(8) 0.0274(2) Uani 1 1 d .
H8A H 0.6753 0.4063 0.1440 0.033 Uiso 1 1 calc R
H8B H 0.7316 0.5026 0.2059 0.033 Uiso 1 1 calc R
C9 C 0.43674(19) 0.58937(11) 0.12370(8) 0.0256(2) Uani 1 1 d .
C10 C 0.2412(2) 0.56706(12) 0.08373(8) 0.0290(2) Uani 1 1 d .
H10A H 0.2118 0.4779 0.0959 0.035 Uiso 1 1 calc R
C11 C 0.0901(2) 0.67413(13) 0.02650(8) 0.0311(3) Uani 1 1 d .
H11A H -0.0413 0.6577 -0.0005 0.037 Uiso 1 1 calc R
C12 C 0.1302(2) 0.80547(13) 0.00847(8) 0.0315(3) Uani 1 1 d .
H12A H 0.0267 0.8785 -0.0308 0.038 Uiso 1 1 calc R
C13 C 0.3220(2) 0.82897(12) 0.04818(9) 0.0318(3) Uani 1 1 d .
H13A H 0.3498 0.9184 0.0364 0.038 Uiso 1 1 calc R
C14 C 0.4745(2) 0.72100(12) 0.10551(8) 0.0291(2) Uani 1 1 d .
H14A H 0.6058 0.7378 0.1324 0.035 Uiso 1 1 calc R
C15 C 0.20715(18) 0.22316(10) 0.55738(8) 0.0229(2) Uani 1 1 d .
C16 C 0.2208(2) 0.24103(11) 0.64978(8) 0.0269(2) Uani 1 1 d .
H16A H 0.3400 0.2846 0.6613 0.032 Uiso 1 1 calc R
C17 C 0.0630(2) 0.19617(12) 0.72505(8) 0.0287(2) Uani 1 1 d .
H17A H 0.0731 0.2111 0.7869 0.034 Uiso 1 1 calc R
C18 C -0.10924(19) 0.12976(11) 0.71013(8) 0.0269(2) Uani 1 1 d .
H18A H -0.2168 0.0988 0.7615 0.032 Uiso 1 1 calc R
C19 C -0.12276(19) 0.10899(12) 0.61938(9) 0.0281(2) Uani 1 1 d .
H19A H -0.2392 0.0628 0.6088 0.034 Uiso 1 1 calc R
C20 C 0.03320(19) 0.15539(12) 0.54368(8) 0.0270(2) Uani 1 1 d .
H20A H 0.0214 0.1409 0.4818 0.032 Uiso 1 1 calc R

loop_
_atom_site_aniso_label
_atom_site_aniso_U_11
_atom_site_aniso_U_22
_atom_site_aniso_U_33
_atom_site_aniso_U_23
_atom_site_aniso_U_13
_atom_site_aniso_U_12
N1 0.0212(4) 0.0236(4) 0.0231(4) -0.0039(3) 0.0018(3) -0.0022(3)
C1 0.0182(4) 0.0253(5) 0.0252(5) -0.0062(4) -0.0011(4) -0.0014(4)
N2 0.0449(6) 0.0455(6) 0.0334(6) -0.0067(5) -0.0037(5) -0.0188(5)
C2 0.0238(5) 0.0230(5) 0.0255(5) -0.0046(4) 0.0010(4) -0.0021(4)
C3 0.0206(5) 0.0249(5) 0.0235(5) -0.0048(4) 0.0002(4) -0.0045(4)
C4 0.0252(5) 0.0236(5) 0.0259(5) -0.0059(4) 0.0019(4) -0.0028(4)
C5 0.0267(5) 0.0231(5) 0.0271(5) -0.0057(4) 0.0020(4) -0.0051(4)
C6 0.0241(5) 0.0270(5) 0.0270(5) -0.0081(4) 0.0013(4) -0.0006(4)
C7 0.0344(6) 0.0287(5) 0.0251(5) -0.0065(4) 0.0022(4) -0.0079(4)
C8 0.0218(5) 0.0308(6) 0.0258(5) -0.0029(4) 0.0028(4) -0.0036(4)
C9 0.0234(5) 0.0295(5) 0.0214(5) -0.0041(4) 0.0028(4) -0.0044(4)
C10 0.0296(5) 0.0303(6) 0.0278(5) -0.0082(4) 0.0000(4) -0.0068(4)
C11 0.0267(5) 0.0404(6) 0.0273(5) -0.0125(5) -0.0022(4) -0.0035(5)
C12 0.0306(6) 0.0347(6) 0.0234(5) -0.0048(4) 0.0012(4) 0.0021(5)
C13 0.0327(6) 0.0294(6) 0.0306(6) -0.0046(4) 0.0058(5) -0.0072(5)
C14 0.0250(5) 0.0341(6) 0.0281(5) -0.0059(4) 0.0022(4) -0.0094(4)
C15 0.0203(5) 0.0222(5) 0.0244(5) -0.0036(4) -0.0008(4) -0.0027(4)
C16 0.0267(5) 0.0283(5) 0.0286(5) -0.0095(4) 0.0002(4) -0.0090(4)
C17 0.0312(6) 0.0301(5) 0.0263(5) -0.0097(4) 0.0015(4) -0.0071(4)
C18 0.0240(5) 0.0247(5) 0.0296(5) -0.0054(4) 0.0041(4) -0.0041(4)
C19 0.0217(5) 0.0309(5) 0.0326(6) -0.0072(4) -0.0017(4) -0.0082(4)
C20 0.0240(5) 0.0333(6) 0.0244(5) -0.0059(4) -0.0030(4) -0.0073(4)

loop_
_atom_type_symbol
_atom_type_description
_atom_type_scat_dispersion_real
_atom_type_scat_dispersion_imag
_atom_type_scat_source
C C 0.0033 0.0016 'International Tables Vol C Tables 4.2.6.8 and 6.1.1.4'
H H 0.0000 0.0000 'International Tables Vol C Tables 4.2.6.8 and 6.1.1.4'
N N 0.0061 0.0033 'International Tables Vol C Tables 4.2.6.8 and 6.1.1.4'

loop_
_geom_angle_atom_site_label_1
_geom_angle_atom_site_label_2
_geom_angle_atom_site_label_3
_geom_angle
C1 N1 C5 110.53(8)
C1 N1 C8 113.60(8)
C5 N1 C8 108.97(8)
N1 C1 C2 109.69(8)
N1 C1 C6 111.85(9)
C2 C1 C6 108.22(9)
N1 C1 H1A 109.0
C2 C1 H1A 109.0
C6 C1 H1A 109.0
C3 C2 C1 113.87(9)
C3 C2 H2A 108.8
C1 C2 H2A 108.8
C3 C2 H2B 108.8
C1 C2 H2B 108.8
H2A C2 H2B 107.7
C15 C3 C2 113.96(9)
C15 C3 C4 111.35(8)
C2 C3 C4 108.33(8)
C15 C3 H3A 107.7
C2 C3 H3A 107.7
C4 C3 H3A 107.7
C5 C4 C3 110.35(8)
C5 C4 H4A 109.6
C3 C4 H4A 109.6
C5 C4 H4B 109.6
C3 C4 H4B 109.6
H4A C4 H4B 108.1
N1 C5 C4 111.76(9)
N1 C5 H5A 109.3
C4 C5 H5A 109.3
N1 C5 H5B 109.3
C4 C5 H5B 109.3
H5A C5 H5B 107.9
C7 C6 C1 111.62(9)
C7 C6 H6A 109.3
C1 C6 H6A 109.3
C7 C6 H6B 109.3
C1 C6 H6B 109.3
H6A C6 H6B 108.0
N2 C7 C6 179.06(13)
N1 C8 C9 110.75(8)
N1 C8 H8A 109.5
C9 C8 H8A 109.5
N1 C8 H8B 109.5
C9 C8 H8B 109.5
H8A C8 H8B 108.1
C14 C9 C10 118.55(10)
C14 C9 C8 121.95(10)
C10 C9 C8 119.49(10)
C11 C10 C9 120.59(11)
C11 C10 H10A 119.7
C9 C10 H10A 119.7
C10 C11 C12 120.37(11)
C10 C11 H11A 119.8
C12 C11 H11A 119.8
C13 C12 C11 119.59(11)
C13 C12 H12A 120.2
C11 C12 H12A 120.2
C12 C13 C14 119.99(11)
C12 C13 H13A 120.0
C14 C13 H13A 120.0
C9 C14 C13 120.91(11)
C9 C14 H14A 119.5
C13 C14 H14A 119.5
C16 C15 C20 117.80(10)
C16 C15 C3 119.66(9)
C20 C15 C3 122.44(9)
C17 C16 C15 121.20(10)
C17 C16 H16A 119.4
C15 C16 H16A 119.4
C18 C17 C16 120.26(10)
C18 C17 H17A 119.9
C16 C17 H17A 119.9
C19 C18 C17 119.35(10)
C19 C18 H18A 120.3
C17 C18 H18A 120.3
C18 C19 C20 120.43(10)
C18 C19 H19A 119.8
C20 C19 H19A 119.8
C19 C20 C15 120.95(10)
C19 C20 H20A 119.5
C15 C20 H20A 119.5

loop_
_geom_bond_atom_site_label_1
_geom_bond_atom_site_label_2
_geom_bond_distance
N1 C1 1.4643(13)
N1 C5 1.4694(14)
N1 C8 1.4763(13)
C1 C2 1.5378(14)
C1 C6 1.5425(15)
C1 H1A 1.0000
N2 C7 1.1448(16)
C2 C3 1.5279(15)
C2 H2A 0.9900
C2 H2B 0.9900
C3 C15 1.5184(14)
C3 C4 1.5353(15)
C3 H3A 1.0000
C4 C5 1.5177(14)
C4 H4A 0.9900
C4 H4B 0.9900
C5 H5A 0.9900
C5 H5B 0.9900
C6 C7 1.4708(16)
C6 H6A 0.9900
C6 H6B 0.9900
C8 C9 1.5159(15)
C8 H8A 0.9900
C8 H8B 0.9900
C9 C14 1.3902(16)
C9 C10 1.4013(16)
C10 C11 1.3885(16)
C10 H10A 0.9500
C11 C12 1.3921(18)
C11 H11A 0.9500
C12 C13 1.3862(18)
C12 H12A 0.9500
C13 C14 1.3983(17)
C13 H13A 0.9500
C14 H14A 0.9500
C15 C16 1.3985(15)
C15 C20 1.3999(15)
C16 C17 1.3910(15)
C16 H16A 0.9500
C17 C18 1.3877(16)
C17 H17A 0.9500
C18 C19 1.3872(16)
C18 H18A 0.9500
C19 C20 1.3923(15)
C19 H19A 0.9500
C20 H20A 0.9500

loop_
_geom_torsion_atom_site_label_1
_geom_torsion_atom_site_label_2
_geom_torsion_atom_site_label_3
_geom_torsion_atom_site_label_4
_geom_torsion
C5 N1 C1 C2 57.89(11)
C8 N1 C1 C2 -179.26(9)
C5 N1 C1 C6 177.98(8)
C8 N1 C1 C6 -59.17(12)
N1 C1 C2 C3 -55.21(11)
C6 C1 C2 C3 -177.48(8)
C1 C2 C3 C15 176.83(8)
C1 C2 C3 C4 52.29(11)
C15 C3 C4 C5 -179.03(9)
C2 C3 C4 C5 -52.95(11)
C1 N1 C5 C4 -61.91(11)
C8 N1 C5 C4 172.58(8)
C3 C4 C5 N1 59.38(12)
N1 C1 C6 C7 -51.97(12)
C2 C1 C6 C7 68.97(11)
C1 C6 C7 N2 -68(8)
C1 N1 C8 C9 164.39(9)
C5 N1 C8 C9 -71.91(11)
N1 C8 C9 C14 120.88(11)
N1 C8 C9 C10 -60.01(13)
C14 C9 C10 C11 0.58(16)
C8 C9 C10 C11 -178.55(10)
C9 C10 C11 C12 -0.36(17)
C10 C11 C12 C13 -0.11(17)
C11 C12 C13 C14 0.34(17)
C10 C9 C14 C13 -0.35(17)
C8 C9 C14 C13 178.76(10)
C12 C13 C14 C9 -0.10(17)
C2 C3 C15 C16 145.65(10)
C4 C3 C15 C16 -91.45(12)
C2 C3 C15 C20 -38.24(14)
C4 C3 C15 C20 84.66(12)
C20 C15 C16 C17 -1.64(16)
C3 C15 C16 C17 174.65(10)
C15 C16 C17 C18 1.36(17)
C16 C17 C18 C19 -0.20(17)
C17 C18 C19 C20 -0.62(17)
C18 C19 C20 C15 0.31(17)
C16 C15 C20 C19 0.80(16)
C3 C15 C20 C19 -175.38(10)
